data_1512643
loop_
_publ_author_name
'Kari Darling'
'Wayne Ouellette'
'Steven Pellizzeri'
'Tiffany Smith'
'Jose Vargas'
'Steven Tomaszfski'
'Charles J. O-Connor'
'Jon Zubieta'

_publ_section_title
;
 One- and two-dimensional coordination polymers of substituted tetrazoles
 with cadmium(II)
;
_journal_name_full
;
Inorganica Chimica Acta
;
_journal_page_first 417
_journal_page_last 427
_journal_paper_doi 10.1016/j.ica.2012.05.019
_journal_volume 392
_journal_year 2012
_chemical_formula_moiety 'C12 H12 Co N10 O2'
_chemical_formula_sum 'C12 H12 Co N10 O2'
_chemical_formula_weight 387.25
_space_group_IT_number 41
_symmetry_cell_setting orthorhombic
_symmetry_space_group_name_Hall 'A 2 -2ab'
_symmetry_space_group_name_H-M 'A b a 2'
_atom_sites_solution_hydrogens geom
_atom_sites_solution_primary direct
_atom_sites_solution_secondary difmap
_cell_angle_alpha 90.00
_cell_angle_beta 90.00
_cell_angle_gamma 90.00
_cell_formula_units_Z 4
_cell_length_a 12.6376(7)
_cell_length_b 15.9206(9)
_cell_length_c 7.5603(4)
_cell_measurement_reflns_used 4646
_cell_measurement_temperature 98(2)
_cell_measurement_theta_max 28.25
_cell_measurement_theta_min 2.56
_cell_volume 1521.12(14)
_computing_cell_refinement 'Bruker SMART'
_computing_data_collection 'Bruker SMART'
_computing_data_reduction 'Bruker SAINT'
_computing_molecular_graphics 'CrystalMaker (Palmer, 2006)'
_computing_publication_material 'Bruker SHELXTL'
_computing_structure_refinement 'SHELXL-97 (Sheldrick, 1997)'
_computing_structure_solution 'SHELXS-97 (Sheldrick, 1990)'
_diffrn_ambient_temperature 98(2)
_diffrn_measured_fraction_theta_full 1.000
_diffrn_measured_fraction_theta_max 1.000
_diffrn_measurement_device_type 'CCD area detector'
_diffrn_measurement_method 'phi and omega scans'
_diffrn_radiation_monochromator graphite
_diffrn_radiation_source 'fine-focus sealed tube'
_diffrn_radiation_type MoK\a
_diffrn_radiation_wavelength 0.71073
_diffrn_reflns_av_R_equivalents 0.0189
_diffrn_reflns_av_sigmaI/netI 0.0237
_diffrn_reflns_limit_h_max 16
_diffrn_reflns_limit_h_min -16
_diffrn_reflns_limit_k_max 21
_diffrn_reflns_limit_k_min -21
_diffrn_reflns_limit_l_max 10
_diffrn_reflns_limit_l_min -9
_diffrn_reflns_number 7749
_diffrn_reflns_theta_full 28.25
_diffrn_reflns_theta_max 28.25
_diffrn_reflns_theta_min 2.56
_exptl_absorpt_coefficient_mu 1.161
_exptl_absorpt_correction_T_max .793
_exptl_absorpt_correction_T_min .723
_exptl_absorpt_correction_type multi-scan
_exptl_absorpt_process_details 'SADABS (Bruker, 1998)'
_exptl_crystal_colour orange
_exptl_crystal_density_diffrn 1.691
_exptl_crystal_density_method 'not measured'
_exptl_crystal_description block
_exptl_crystal_F_000 788
_exptl_crystal_size_max 0.38
_exptl_crystal_size_mid 0.24
_exptl_crystal_size_min 0.20
_refine_diff_density_max 0.620
_refine_diff_density_min -0.489
_refine_diff_density_rms 0.056
_refine_ls_abs_structure_details 'Flack H D (1983), Acta Cryst. A39, 876-881'
_refine_ls_abs_structure_Flack 0.017(15)
_refine_ls_extinction_method none
_refine_ls_goodness_of_fit_ref 1.039
_refine_ls_hydrogen_treatment mixed
_refine_ls_matrix_type full
_refine_ls_number_parameters 139
_refine_ls_number_reflns 1645
_refine_ls_number_restraints 1
_refine_ls_restrained_S_all 1.038
_refine_ls_R_factor_all 0.0231
_refine_ls_R_factor_gt 0.0226
_refine_ls_shift/su_max 0.000
_refine_ls_shift/su_mean 0.000
_refine_ls_structure_factor_coef Fsqd
_refine_ls_weighting_details 'calc w=1/[\s^2^(Fo^2^)+(0.0409P)^2^+0.6776P] where P=(Fo^2^+2Fc^2^)/3'
_refine_ls_weighting_scheme calc
_refine_ls_wR_factor_gt 0.0638
_refine_ls_wR_factor_ref 0.0641
_reflns_number_gt 1645
_reflns_number_total 1710
_reflns_threshold_expression >2sigma(I)
_cod_data_source_file ICA-2012-392-417-427-2.cif
_cod_data_source_block aba2
_cod_original_sg_symbol_Hall 'A 2 -2ac'
_cod_original_sg_symbol_H-M Aba2
_cod_database_code 1512643

loop_
_symmetry_equiv_pos_as_xyz
'x, y, z'
'-x, -y, z'
'x+1/2, -y+1/2, z'
'-x+1/2, y+1/2, z'
'x, y+1/2, z+1/2'
'-x, -y+1/2, z+1/2'
'x+1/2, -y+1, z+1/2'
'-x+1/2, y+1, z+1/2'

loop_
_atom_site_label
_atom_site_type_symbol
_atom_site_fract_x
_atom_site_fract_y
_atom_site_fract_z
_atom_site_U_iso_or_equiv
_atom_site_adp_type
_atom_site_occupancy
_atom_site_symmetry_multiplicity
_atom_site_calc_flag
_atom_site_refinement_flags
Co1 Co 0.0000 0.0000 0.37277(6) 0.01022(9) Uani 1 2 d S
N1 N 0.06410(9) 0.12559(7) 0.3673(2) 0.0127(2) Uani 1 1 d .
N2 N 0.17243(11) 0.43966(8) 0.4168(2) 0.0171(3) Uani 1 1 d .
N4 N 0.34045(9) 0.45159(7) 0.3773(2) 0.0134(2) Uani 1 1 d .
N3 N 0.31762(11) 0.37088(8) 0.3399(2) 0.0139(3) Uani 1 1 d .
N5 N 0.25430(13) 0.49293(8) 0.4229(2) 0.0164(3) Uani 1 1 d .
C2 C 0.14295(13) 0.14369(10) 0.2529(2) 0.0143(3) Uani 1 1 d .
C1 C 0.03003(14) 0.18762(10) 0.4729(2) 0.0144(3) Uani 1 1 d .
C3 C 0.19165(13) 0.22147(10) 0.2465(2) 0.0154(3) Uani 1 1 d .
C4 C 0.07268(13) 0.26779(10) 0.4727(2) 0.0158(3) Uani 1 1 d .
C5 C 0.15721(11) 0.28508(9) 0.3586(2) 0.0121(3) Uani 1 1 d .
C6 C 0.21403(11) 0.36552(8) 0.3672(3) 0.0128(3) Uani 1 1 d .
O90 O 0.0000 0.0000 0.1030(4) 0.0159(6) Uani 1 2 d S
O91 O 0.0000 0.0000 0.6532(4) 0.0183(6) Uani 1 2 d S
H90A H 0.039(2) -0.0205(18) 0.043(4) 0.021(6) Uiso 1 1 d .
H91A H 0.056(3) -0.0086(13) 0.702(4) 0.015(7) Uiso 1 1 d .
H4 H 0.0473(18) 0.3084(12) 0.550(3) 0.012(5) Uiso 1 1 d .
H3 H 0.2471(17) 0.2299(13) 0.166(3) 0.011(5) Uiso 1 1 d .
H1 H -0.0236(17) 0.1749(14) 0.553(3) 0.012(5) Uiso 1 1 d .
H2 H 0.1652(16) 0.1019(12) 0.180(3) 0.012(5) Uiso 1 1 d .

loop_
_atom_site_aniso_label
_atom_site_aniso_U_11
_atom_site_aniso_U_22
_atom_site_aniso_U_33
_atom_site_aniso_U_23
_atom_site_aniso_U_13
_atom_site_aniso_U_12
Co1 0.00850(13) 0.00845(13) 0.01371(14) 0.000 0.000 -0.00004(8)
N1 0.0104(5) 0.0109(5) 0.0167(6) 0.0004(6) -0.0014(7) 0.0000(4)
N2 0.0109(6) 0.0126(6) 0.0278(9) -0.0011(5) 0.0035(5) -0.0017(5)
N4 0.0110(5) 0.0115(5) 0.0177(6) 0.0004(6) 0.0007(6) -0.0004(4)
N3 0.0114(6) 0.0115(5) 0.0189(8) -0.0009(5) 0.0010(5) -0.0012(4)
N5 0.0117(7) 0.0123(6) 0.0251(9) -0.0031(5) 0.0032(5) -0.0002(5)
C3 0.0129(7) 0.0154(8) 0.0180(7) 0.0014(6) 0.0031(6) -0.0017(6)
C2 0.0128(7) 0.0123(7) 0.0178(7) -0.0018(6) 0.0013(6) 0.0005(6)
C1 0.0110(7) 0.0141(8) 0.0182(8) 0.0000(6) 0.0016(6) -0.0006(6)
C4 0.0120(7) 0.0151(7) 0.0203(8) -0.0028(6) 0.0019(6) 0.0001(6)
C5 0.0087(6) 0.0109(6) 0.0166(7) 0.0014(7) -0.0029(6) -0.0003(5)
C6 0.0119(6) 0.0113(6) 0.0154(7) 0.0008(7) -0.0005(7) -0.0002(5)
O90 0.0110(14) 0.0234(17) 0.0133(12) 0.000 0.000 0.0058(7)
O91 0.0148(17) 0.0239(18) 0.0163(13) 0.000 0.000 0.0027(6)

loop_
_atom_type_symbol
_atom_type_description
_atom_type_scat_dispersion_real
_atom_type_scat_dispersion_imag
_atom_type_scat_source
C C 0.0033 0.0016 'International Tables Vol C Tables 4.2.6.8 and 6.1.1.4'
H H 0.0000 0.0000 'International Tables Vol C Tables 4.2.6.8 and 6.1.1.4'
N N 0.0061 0.0033 'International Tables Vol C Tables 4.2.6.8 and 6.1.1.4'
O O 0.0106 0.0060 'International Tables Vol C Tables 4.2.6.8 and 6.1.1.4'
Co Co 0.3494 0.9721 'International Tables Vol C Tables 4.2.6.8 and 6.1.1.4'

loop_
_geom_angle_atom_site_label_1
_geom_angle_atom_site_label_2
_geom_angle_atom_site_label_3
_geom_angle
_geom_angle_site_symmetry_1
_geom_angle_site_symmetry_3
O90 Co1 O91 180.0 . .
O90 Co1 N1 88.90(5) . 2
O91 Co1 N1 91.10(5) . 2
O90 Co1 N1 88.90(5) . .
O91 Co1 N1 91.10(5) . .
N1 Co1 N1 177.81(10) 2 .
O90 Co1 N4 90.91(5) . 4_545
O91 Co1 N4 89.09(5) . 4_545
N1 Co1 N4 91.15(4) 2 4_545
N1 Co1 N4 88.89(4) . 4_545
O90 Co1 N4 90.91(5) . 3_455
O91 Co1 N4 89.09(5) . 3_455
N1 Co1 N4 88.89(4) 2 3_455
N1 Co1 N4 91.15(4) . 3_455
N4 Co1 N4 178.19(10) 4_545 3_455
Co1 O90 H90A 127(2) . .
C1 N1 C2 117.45(13) . .
C1 N1 Co1 123.40(11) . .
C2 N1 Co1 119.14(11) . .
C3 C5 C4 118.10(13) . .
C3 C5 C6 120.58(14) . .
C4 C5 C6 121.12(15) . .
C2 C3 C5 119.42(15) . .
C2 C3 H3 118.9(13) . .
C5 C3 H3 121.6(13) . .
N3 C6 N2 111.86(12) . .
N3 C6 C5 122.05(13) . .
N2 C6 C5 125.86(13) . .
N1 C2 C3 122.80(15) . .
N1 C2 H2 117.3(13) . .
C3 C2 H2 119.8(13) . .
N1 C1 C4 123.55(16) . .
N1 C1 H1 117.5(14) . .
C4 C1 H1 118.9(14) . .
C1 C4 C5 118.60(15) . .
C1 C4 H4 120.3(13) . .
C5 C4 H4 121.1(13) . .
N5 N4 N3 110.75(12) . .
N5 N4 Co1 126.68(10) . 3
N3 N4 Co1 122.51(10) . 3
C6 N3 N4 103.87(12) . .
N4 N5 N2 108.25(12) . .
Co1 O91 H91A 117(2) . .
N5 N2 C6 105.26(13) . .

loop_
_geom_bond_atom_site_label_1
_geom_bond_atom_site_label_2
_geom_bond_distance
_geom_bond_site_symmetry_2
Co1 O90 2.040(3) .
Co1 O91 2.120(3) .
Co1 N1 2.1577(11) 2
Co1 N1 2.1577(11) .
Co1 N4 2.1589(12) 4_545
Co1 N4 2.1589(12) 3_455
O90 H90A 0.75(3) .
N1 C1 1.341(2) .
N1 C2 1.350(2) .
C5 C3 1.391(2) .
C5 C4 1.400(2) .
C5 C6 1.4697(18) .
C3 C2 1.384(2) .
C3 H3 0.94(2) .
C6 N3 1.328(2) .
C6 N2 1.3454(19) .
C2 H2 0.91(2) .
C1 C4 1.386(2) .
C1 H1 0.93(2) .
C4 H4 0.93(2) .
N4 N5 1.3181(19) .
N4 N3 1.3469(16) .
N4 Co1 2.1589(12) 3
N5 N2 1.339(2) .
O91 H91A 0.82(3) .

loop_
_geom_torsion_atom_site_label_1
_geom_torsion_atom_site_label_2
_geom_torsion_atom_site_label_3
_geom_torsion_atom_site_label_4
_geom_torsion
_geom_torsion_site_symmetry_1
O90 Co1 N1 C1 136.56(14) .
O91 Co1 N1 C1 -43.44(14) .
N1 Co1 N1 C1 136.56(14) 2
N4 Co1 N1 C1 -132.51(15) 4_545
N4 Co1 N1 C1 45.67(15) 3_455
O90 Co1 N1 C2 -43.73(12) .
O91 Co1 N1 C2 136.27(12) .
N1 Co1 N1 C2 -43.73(12) 2
N4 Co1 N1 C2 47.19(13) 4_545
N4 Co1 N1 C2 -134.62(13) 3_455
C4 C5 C3 C2 -1.0(2) .
C6 C5 C3 C2 173.95(16) .
C3 C5 C6 N3 -30.9(3) .
C4 C5 C6 N3 143.89(18) .
C3 C5 C6 N2 155.14(19) .
C4 C5 C6 N2 -30.1(3) .
C1 N1 C2 C3 2.7(2) .
Co1 N1 C2 C3 -177.01(14) .
C5 C3 C2 N1 -1.6(3) .
C2 N1 C1 C4 -1.3(3) .
Co1 N1 C1 C4 178.43(13) .
N1 C1 C4 C5 -1.2(3) .
C3 C5 C4 C1 2.3(2) .
C6 C5 C4 C1 -172.59(16) .
N2 C6 N3 N4 1.0(2) .
C5 C6 N3 N4 -173.78(17) .
N5 N4 N3 C6 -0.7(2) .
Co1 N4 N3 C6 176.45(13) 3
N3 N4 N5 N2 0.2(2) .
Co1 N4 N5 N2 -176.83(11) 3
N4 N5 N2 C6 0.4(2) .
N3 C6 N2 N5 -0.9(2) .
C5 C6 N2 N5 173.62(18) .
